data_1545690
loop_
_publ_author_name
'Perez, laura Rubio'
'Iglesias, Manuel'
'Munarriz, Julen'
'Polo, Victor'
'Passarelli, Vincenzo'
'P\'erez-Torrente, Jes\'us J. J.'
'Oro, Luis A.'

_publ_section_title
;
 A Well-Defined NHC-Ir(III) Catalyst for the Silylation of Aromatic C--H
 Bonds: Substrate Survey and Mechanistic Insights
;
_journal_name_full 'Chem. Sci.'
_journal_paper_doi 10.1039/C6SC04899D
_journal_year 2017
_chemical_formula_moiety 'C48 H55 Ir N5, B F4, C H2 cl2'
_chemical_formula_sum 'C49 H57 B Cl2 F4 Ir N5'
_chemical_formula_weight 1065.90
_space_group_crystal_system triclinic
_space_group_IT_number 2
_space_group_name_Hall '-P 1'
_space_group_name_H-M_alt 'P -1'
_symmetry_space_group_name_Hall '-P 1'
_symmetry_space_group_name_H-M 'P -1'
_atom_sites_solution_hydrogens mixed
_atom_sites_solution_primary heavy
_atom_sites_solution_secondary difmap
_audit_creation_method SHELXL-2014/7
_audit_update_record
;
2016-10-03 deposited with the CCDC.
2017-04-04 downloaded from the CCDC.
;
_cell_angle_alpha 89.5340(10)
_cell_angle_beta 80.5790(10)
_cell_angle_gamma 85.2210(10)
_cell_formula_units_Z 2
_cell_length_a 11.1839(7)
_cell_length_b 11.2131(7)
_cell_length_c 19.4442(12)
_cell_measurement_reflns_used 9993
_cell_measurement_temperature 100(2)
_cell_measurement_theta_max 27.522
_cell_measurement_theta_min 2.489
_cell_volume 2397.1(3)
_computing_cell_refinement 'SAINT+ v. 6.45 (Bruker AXS, 2003)'
_computing_data_collection 'SMART v. 5.611 (Bruker AXS, 2000)'
_computing_data_reduction 'SAINT+ v. 6.45 (Bruker AXS, 2003)'
_computing_molecular_graphics 'XP program, SHELXTL v6.12, Bruker2000'
_computing_publication_material 'XCIF program, SHELXTLv6.12, BrukerAXS'
_computing_structure_refinement 'SHELXL-2014/7 (Sheldrick, 2014)'
_computing_structure_solution 'SHELXS-97 (Sheldrick, 1990)'
_diffrn_ambient_temperature 100(2)
_diffrn_detector_area_resol_mean 8.26
_diffrn_measured_fraction_theta_full 0.996
_diffrn_measured_fraction_theta_max 0.909
_diffrn_measurement_device_type 'Bruker SMART APEX CCD system'
_diffrn_measurement_method '\w rotations with narrow frames'
_diffrn_radiation_monochromator graphite
_diffrn_radiation_source 'fine-focus sealed tube'
_diffrn_radiation_type MoK\a
_diffrn_radiation_wavelength 0.71073
_diffrn_reflns_av_R_equivalents 0.0317
_diffrn_reflns_av_unetI/netI 0.0428
_diffrn_reflns_Laue_measured_fraction_full 0.996
_diffrn_reflns_Laue_measured_fraction_max 0.909
_diffrn_reflns_limit_h_max 14
_diffrn_reflns_limit_h_min -14
_diffrn_reflns_limit_k_max 15
_diffrn_reflns_limit_k_min -14
_diffrn_reflns_limit_l_max 25
_diffrn_reflns_limit_l_min -25
_diffrn_reflns_number 28054
_diffrn_reflns_point_group_measured_fraction_full 0.996
_diffrn_reflns_point_group_measured_fraction_max 0.909
_diffrn_reflns_theta_full 25.000
_diffrn_reflns_theta_max 28.573
_diffrn_reflns_theta_min 2.104
_exptl_absorpt_coefficient_mu 2.951
_exptl_absorpt_correction_T_max 0.6293
_exptl_absorpt_correction_T_min 0.5521
_exptl_absorpt_correction_type multi-scan
_exptl_absorpt_process_details
; 
 Multi-scan correction included in APEX2 package (Bruker AXS, 2008)
;
_exptl_crystal_colour yellow
_exptl_crystal_density_diffrn 1.477
_exptl_crystal_description prism
_exptl_crystal_F_000 1076
_exptl_crystal_size_max 0.160
_exptl_crystal_size_mid 0.140
_exptl_crystal_size_min 0.140
_refine_diff_density_max 1.406
_refine_diff_density_min -0.896
_refine_diff_density_rms 0.120
_refine_ls_extinction_method none
_refine_ls_goodness_of_fit_ref 1.066
_refine_ls_hydrogen_treatment mixed
_refine_ls_matrix_type full
_refine_ls_number_parameters 596
_refine_ls_number_reflns 11120
_refine_ls_number_restraints 16
_refine_ls_restrained_S_all 1.073
_refine_ls_R_factor_all 0.0398
_refine_ls_R_factor_gt 0.0331
_refine_ls_shift/su_max 0.003
_refine_ls_shift/su_mean 0.000
_refine_ls_structure_factor_coef Fsqd
_refine_ls_weighting_details 'w=1/[\s^2^(Fo^2^)+(0.0380P)^2^+3.6561P] where P=(Fo^2^+2Fc^2^)/3'
_refine_ls_weighting_scheme calc
_refine_ls_wR_factor_gt 0.0783
_refine_ls_wR_factor_ref 0.0820
_reflns_Friedel_coverage 0.000
_reflns_number_gt 9969
_reflns_number_total 11120
_reflns_threshold_expression 'I > 2\s(I)'
_cod_data_source_file c6sc04899d2.cif
_cod_data_source_block VPX86_LPR341
_cod_database_code 1545690
_shelx_shelxl_version_number 2014/7
_shelx_space_group_comment
;
The symmetry employed for this shelxl refinement is uniquely defined
by the following loop, which should always be used as a source of
symmetry information in preference to the above space-group names.
They are only intended as comments.
;

loop_
_space_group_symop_operation_xyz
'x, y, z'
'-x, -y, -z'

loop_
_atom_site_label
_atom_site_type_symbol
_atom_site_fract_x
_atom_site_fract_y
_atom_site_fract_z
_atom_site_U_iso_or_equiv
_atom_site_adp_type
_atom_site_occupancy
_atom_site_site_symmetry_order
_atom_site_calc_flag
_atom_site_refinement_flags_posn
_atom_site_refinement_flags_adp
_atom_site_refinement_flags_occupancy
_atom_site_disorder_assembly
_atom_site_disorder_group
F2A F 0.9071(6) 0.9676(5) 0.3113(4) 0.049(2) Uiso 0.497(13) 1 d D . P A 1
F4A F 0.8126(7) 0.8041(9) 0.3565(4) 0.060(2) Uiso 0.497(13) 1 d D . P A 1
F2B F 0.8739(6) 0.9471(5) 0.3467(4) 0.049(2) Uiso 0.503(13) 1 d D . P A 2
F4B F 0.8317(7) 0.7547(9) 0.3527(4) 0.060(2) Uiso 0.503(13) 1 d D . P A 2
C98A C 0.0209(9) 0.3678(13) 0.8834(7) 0.043(3) Uani 0.401(3) 1 d D . P B 3
H98A H 0.0495 0.3112 0.8442 0.052 Uiso 0.401(3) 1 calc R U P B 3
H98B H 0.0674 0.4393 0.8745 0.052 Uiso 0.401(3) 1 calc R U P B 3
Cl2A Cl 0.0540(4) 0.3034(6) 0.9567(2) 0.107(2) Uani 0.401(3) 1 d D . P B 3
C98B C -0.003(3) 0.386(4) 0.9196(19) 0.043(3) Uani 0.102(3) 1 d D . P B 4
H98C H 0.0040 0.2994 0.9312 0.052 Uiso 0.102(3) 1 calc R U P B 4
H98D H 0.0667 0.3991 0.8828 0.052 Uiso 0.102(3) 1 calc R U P B 4
Cl2B Cl 0.0170(15) 0.460(2) 0.9899(8) 0.107(2) Uani 0.102(3) 1 d D . P B 4
Cl3 Cl -0.1287(3) 0.4104(3) 0.88339(18) 0.0654(8) Uani 0.5 1 d D . P . .
Cl1 Cl 0.12061(14) 0.54333(15) 0.48112(10) 0.0672(4) Uani 1 1 d . . . . .
C99 C 0.0181(11) 0.4993(13) 0.5446(6) 0.064(3) Uani 0.5 1 d . . P . .
H99A H -0.0031 0.5648 0.5794 0.076 Uiso 0.5 1 calc R U P . .
H99B H 0.0552 0.4302 0.5680 0.076 Uiso 0.5 1 calc R U P . .
B1 B 0.9112(5) 0.8395(5) 0.3154(3) 0.0421(13) Uani 1 1 d D . . . .
F1 F 0.9015(3) 0.8139(4) 0.24841(16) 0.0747(11) Uani 1 1 d . . . . .
F3 F 1.0252(3) 0.8045(3) 0.32921(18) 0.0585(9) Uani 1 1 d . . . . .
C1 C 0.5209(3) 0.8687(3) 0.73239(17) 0.0164(7) Uani 1 1 d . . . . .
C3 C 0.3250(3) 0.8922(3) 0.71079(19) 0.0207(7) Uani 1 1 d . . . . .
H3 H 0.2455 0.8738 0.7056 0.025 Uiso 1 1 calc R U . . .
C4 C 0.3711(3) 0.9985(3) 0.70000(19) 0.0205(7) Uani 1 1 d . . . . .
H4 H 0.3308 1.0700 0.6855 0.025 Uiso 1 1 calc R U . . .
C6 C 0.5550(3) 1.0888(3) 0.7190(2) 0.0214(8) Uani 1 1 d . . . . .
C7 C 0.6113(3) 1.1417(3) 0.6579(2) 0.0237(8) Uani 1 1 d . . . . .
C8 C 0.6705(4) 1.2445(4) 0.6657(2) 0.0312(9) Uani 1 1 d . . . . .
H8 H 0.7129 1.2809 0.6258 0.037 Uiso 1 1 calc R U . . .
C9 C 0.6683(4) 1.2934(4) 0.7304(3) 0.0361(11) Uani 1 1 d . . . . .
H9 H 0.7098 1.3629 0.7345 0.043 Uiso 1 1 calc R U . . .
C10 C 0.6066(4) 1.2434(4) 0.7894(2) 0.0338(10) Uani 1 1 d . . . . .
H10 H 0.6038 1.2808 0.8333 0.041 Uiso 1 1 calc R U . . .
C11 C 0.5484(4) 1.1394(3) 0.7857(2) 0.0253(8) Uani 1 1 d . . . . .
C12 C 0.6035(4) 1.0948(4) 0.5856(2) 0.0260(8) Uani 1 1 d . . . . .
H12 H 0.5869 1.0086 0.5900 0.031 Uiso 1 1 calc R U . . .
C13 C 0.4983(4) 1.1626(4) 0.5560(2) 0.0321(9) Uani 1 1 d . . . . .
H13A H 0.4219 1.1548 0.5879 0.048 Uiso 1 1 calc R U . . .
H13B H 0.4927 1.1290 0.5104 0.048 Uiso 1 1 calc R U . . .
H13C H 0.5130 1.2474 0.5509 0.048 Uiso 1 1 calc R U . . .
C14 C 0.7216(4) 1.1034(4) 0.5336(2) 0.0356(10) Uani 1 1 d . . . . .
H14A H 0.7345 1.1877 0.5241 0.053 Uiso 1 1 calc R U . . .
H14B H 0.7155 1.0626 0.4900 0.053 Uiso 1 1 calc R U . . .
H14C H 0.7902 1.0652 0.5534 0.053 Uiso 1 1 calc R U . . .
C15 C 0.4786(4) 1.0856(4) 0.8504(2) 0.0294(9) Uani 1 1 d . . . . .
H15 H 0.4875 0.9967 0.8441 0.035 Uiso 1 1 calc R U . . .
C16 C 0.3424(4) 1.1258(4) 0.8600(2) 0.0330(9) Uani 1 1 d . . . . .
H16A H 0.2992 1.0826 0.8992 0.050 Uiso 1 1 calc R U . . .
H16B H 0.3107 1.1085 0.8174 0.050 Uiso 1 1 calc R U . . .
H16C H 0.3302 1.2120 0.8697 0.050 Uiso 1 1 calc R U . . .
C17 C 0.5261(5) 1.1136(4) 0.9175(2) 0.0390(11) Uani 1 1 d . . . . .
H17A H 0.6142 1.0939 0.9109 0.059 Uiso 1 1 calc R U . . .
H17B H 0.4865 1.0661 0.9558 0.059 Uiso 1 1 calc R U . . .
H17C H 0.5079 1.1990 0.9287 0.059 Uiso 1 1 calc R U . . .
C18 C 0.3879(3) 0.6959(3) 0.75517(19) 0.0180(7) Uani 1 1 d . . . . .
C19 C 0.4058(3) 0.6010(3) 0.70748(19) 0.0189(7) Uani 1 1 d . . . . .
C20 C 0.3767(3) 0.4884(3) 0.7329(2) 0.0240(8) Uani 1 1 d . . . . .
H20 H 0.3910 0.4212 0.7023 0.029 Uiso 1 1 calc R U . . .
C21 C 0.3271(3) 0.4736(4) 0.8021(2) 0.0269(9) Uani 1 1 d . . . . .
H21 H 0.3094 0.3961 0.8188 0.032 Uiso 1 1 calc R U . . .
C22 C 0.3032(4) 0.5705(4) 0.8474(2) 0.0257(8) Uani 1 1 d . . . . .
H22 H 0.2655 0.5596 0.8942 0.031 Uiso 1 1 calc R U . . .
C23 C 0.3340(3) 0.6844(3) 0.82490(19) 0.0213(8) Uani 1 1 d . . . . .
C24 C 0.4439(3) 0.6199(3) 0.63008(19) 0.0215(8) Uani 1 1 d . . . . .
H24 H 0.4715 0.7024 0.6235 0.026 Uiso 1 1 calc R U . . .
C25 C 0.3337(4) 0.6135(4) 0.5931(2) 0.0301(9) Uani 1 1 d . . . . .
H25A H 0.3058 0.5329 0.5979 0.045 Uiso 1 1 calc R U . . .
H25B H 0.3568 0.6318 0.5436 0.045 Uiso 1 1 calc R U . . .
H25C H 0.2681 0.6718 0.6142 0.045 Uiso 1 1 calc R U . . .
C26 C 0.5483(4) 0.5321(4) 0.5971(2) 0.0301(9) Uani 1 1 d . . . . .
H26A H 0.6174 0.5361 0.6219 0.045 Uiso 1 1 calc R U . . .
H26B H 0.5727 0.5529 0.5480 0.045 Uiso 1 1 calc R U . . .
H26C H 0.5218 0.4508 0.6001 0.045 Uiso 1 1 calc R U . . .
C27 C 0.3013(4) 0.7914(4) 0.8744(2) 0.0276(9) Uani 1 1 d . . . . .
H27 H 0.3472 0.8591 0.8531 0.033 Uiso 1 1 calc R U . . .
C28 C 0.1658(4) 0.8312(4) 0.8819(2) 0.0368(10) Uani 1 1 d . . . . .
H28A H 0.1183 0.7650 0.9003 0.055 Uiso 1 1 calc R U . . .
H28B H 0.1457 0.8547 0.8363 0.055 Uiso 1 1 calc R U . . .
H28C H 0.1465 0.8995 0.9141 0.055 Uiso 1 1 calc R U . . .
C29 C 0.3369(4) 0.7678(5) 0.9464(2) 0.0386(11) Uani 1 1 d . . . . .
H29A H 0.2908 0.7039 0.9694 0.058 Uiso 1 1 calc R U . . .
H29B H 0.3184 0.8410 0.9747 0.058 Uiso 1 1 calc R U . . .
H29C H 0.4241 0.7436 0.9412 0.058 Uiso 1 1 calc R U . . .
C30 C 0.6438(3) 0.7061(3) 0.83366(18) 0.0178(7) Uani 1 1 d . . . . .
C31 C 0.5993(3) 0.5936(3) 0.8455(2) 0.0219(8) Uani 1 1 d . . . . .
H31 H 0.5699 0.5554 0.8089 0.026 Uiso 1 1 calc R U . . .
C32 C 0.5968(4) 0.5363(4) 0.9089(2) 0.0289(9) Uani 1 1 d . . . . .
H32 H 0.5657 0.4600 0.9152 0.035 Uiso 1 1 calc R U . . .
C33 C 0.6395(4) 0.5891(4) 0.9637(2) 0.0325(10) Uani 1 1 d . . . . .
H33 H 0.6360 0.5504 1.0075 0.039 Uiso 1 1 calc R U . . .
C34 C 0.6872(4) 0.6993(4) 0.9532(2) 0.0299(9) Uani 1 1 d . . . . .
H34 H 0.7171 0.7360 0.9901 0.036 Uiso 1 1 calc R U . . .
C35 C 0.6917(3) 0.7568(3) 0.88903(19) 0.0222(8) Uani 1 1 d . . . . .
C36 C 0.7517(3) 0.8679(3) 0.87414(19) 0.0227(8) Uani 1 1 d . . . . .
C38 C 0.8062(3) 1.0113(3) 0.7898(2) 0.0240(8) Uani 1 1 d . . . . .
H38 H 0.8039 1.0422 0.7444 0.029 Uiso 1 1 calc R U . . .
C39 C 0.8647(4) 1.0722(4) 0.8346(2) 0.0312(9) Uani 1 1 d . . . . .
H39 H 0.9020 1.1433 0.8202 0.037 Uiso 1 1 calc R U . . .
C40 C 0.8675(4) 1.0271(4) 0.9007(2) 0.0331(10) Uani 1 1 d . . . . .
H40 H 0.9086 1.0659 0.9320 0.040 Uiso 1 1 calc R U . . .
C41 C 0.8102(4) 0.9254(4) 0.9207(2) 0.0290(9) Uani 1 1 d . . . . .
H41 H 0.8107 0.8945 0.9663 0.035 Uiso 1 1 calc R U . . .
C43 C 0.8527(4) 0.5631(4) 0.7090(3) 0.0472(14) Uani 1 1 d . . . . .
H43 H 0.7816 0.5404 0.6934 0.057 Uiso 1 1 calc R U . . .
C44 C 0.9523(5) 0.4805(4) 0.7034(4) 0.065(2) Uani 1 1 d . . . . .
H44 H 0.9486 0.4027 0.6853 0.079 Uiso 1 1 calc R U . . .
C45 C 1.0568(4) 0.5120(4) 0.7244(3) 0.0407(12) Uani 1 1 d . . . . .
H45 H 1.1272 0.4573 0.7205 0.049 Uiso 1 1 calc R U . . .
C46 C 1.0566(4) 0.6238(4) 0.7509(2) 0.0335(10) Uani 1 1 d . . . . .
H46 H 1.1271 0.6476 0.7667 0.040 Uiso 1 1 calc R U . . .
C47 C 0.9532(4) 0.7035(4) 0.7550(2) 0.0281(9) Uani 1 1 d . . . . .
H47 H 0.9556 0.7820 0.7725 0.034 Uiso 1 1 calc R U . . .
C49 C 0.7395(4) 0.8016(3) 0.5796(2) 0.0240(8) Uani 1 1 d . . . . .
H49 H 0.6600 0.7755 0.5834 0.029 Uiso 1 1 calc R U . . .
C50 C 0.8121(4) 0.7967(4) 0.5154(2) 0.0303(9) Uani 1 1 d . . . . .
H50 H 0.7827 0.7678 0.4760 0.036 Uiso 1 1 calc R U . . .
C51 C 0.9279(4) 0.8339(4) 0.5083(2) 0.0324(9) Uani 1 1 d . . . . .
H51 H 0.9802 0.8298 0.4646 0.039 Uiso 1 1 calc R U . . .
C52 C 0.9655(4) 0.8774(4) 0.5668(2) 0.0279(9) Uani 1 1 d . . . . .
H52 H 1.0444 0.9047 0.5638 0.034 Uiso 1 1 calc R U . . .
C53 C 0.8871(3) 0.8808(3) 0.6297(2) 0.0232(8) Uani 1 1 d . . . . .
H53 H 0.9135 0.9125 0.6693 0.028 Uiso 1 1 calc R U . . .
N2 N 0.4159(3) 0.8137(3) 0.73101(15) 0.0182(6) Uani 1 1 d . . . . .
N5 N 0.4890(3) 0.9843(3) 0.71407(16) 0.0192(6) Uani 1 1 d . . . . .
N37 N 0.7525(3) 0.9105(3) 0.80803(16) 0.0198(6) Uani 1 1 d . . . . .
N42 N 0.8507(3) 0.6735(3) 0.73513(16) 0.0201(6) Uani 1 1 d . . . . .
N48 N 0.7752(3) 0.8415(3) 0.63775(16) 0.0192(6) Uani 1 1 d . . . . .
Ir1 Ir 0.68531(2) 0.78578(2) 0.74042(2) 0.01568(5) Uani 1 1 d D . . . .
H1 H 0.634(3) 0.685(3) 0.6992(18) 0.019(10) Uiso 1 1 d D . . . .

loop_
_atom_site_aniso_label
_atom_site_aniso_U_11
_atom_site_aniso_U_22
_atom_site_aniso_U_33
_atom_site_aniso_U_23
_atom_site_aniso_U_13
_atom_site_aniso_U_12
C98A 0.023(6) 0.067(8) 0.040(7) 0.006(7) 0.001(5) -0.012(5)
Cl2A 0.053(2) 0.205(6) 0.054(2) 0.032(3) -0.0095(19) 0.049(3)
C98B 0.023(6) 0.067(8) 0.040(7) 0.006(7) 0.001(5) -0.012(5)
Cl2B 0.053(2) 0.205(6) 0.054(2) 0.032(3) -0.0095(19) 0.049(3)
Cl3 0.0351(14) 0.087(2) 0.072(2) 0.0006(17) -0.0082(13) 0.0039(14)
Cl1 0.0487(8) 0.0674(10) 0.0889(12) 0.0031(9) -0.0188(8) -0.0107(7)
C99 0.057(8) 0.078(9) 0.055(7) -0.007(6) -0.009(6) -0.001(6)
B1 0.029(3) 0.060(4) 0.036(3) -0.008(3) -0.005(2) 0.006(2)
F1 0.070(2) 0.126(3) 0.0335(17) -0.0041(19) -0.0061(16) -0.042(2)
F3 0.0409(17) 0.062(2) 0.072(2) -0.0133(17) -0.0190(16) 0.0199(15)
C1 0.0202(18) 0.0177(17) 0.0109(16) 0.0002(13) -0.0008(13) -0.0022(13)
C3 0.0173(18) 0.0221(18) 0.0231(19) -0.0012(15) -0.0065(15) 0.0032(14)
C4 0.0211(18) 0.0201(18) 0.0207(18) 0.0012(14) -0.0057(15) 0.0003(14)
C6 0.0208(18) 0.0136(17) 0.030(2) 0.0003(14) -0.0062(15) -0.0003(14)
C7 0.0221(19) 0.0182(18) 0.030(2) 0.0028(15) -0.0034(16) 0.0003(14)
C8 0.026(2) 0.024(2) 0.043(3) 0.0070(18) -0.0025(18) -0.0032(16)
C9 0.035(2) 0.018(2) 0.057(3) -0.0008(19) -0.012(2) -0.0070(17)
C10 0.038(2) 0.025(2) 0.039(3) -0.0073(18) -0.012(2) 0.0013(18)
C11 0.031(2) 0.0179(18) 0.027(2) -0.0031(15) -0.0068(17) 0.0005(15)
C12 0.028(2) 0.0227(19) 0.026(2) 0.0068(16) -0.0005(16) -0.0005(16)
C13 0.028(2) 0.036(2) 0.033(2) 0.0059(18) -0.0078(18) 0.0003(18)
C14 0.033(2) 0.034(2) 0.034(2) 0.0129(19) 0.0062(19) 0.0033(19)
C15 0.038(2) 0.025(2) 0.025(2) -0.0018(16) -0.0067(18) 0.0026(17)
C16 0.036(2) 0.035(2) 0.027(2) -0.0013(18) -0.0010(18) -0.0030(19)
C17 0.047(3) 0.041(3) 0.030(2) -0.0086(19) -0.015(2) 0.012(2)
C18 0.0163(17) 0.0183(17) 0.0200(18) 0.0026(14) -0.0044(14) -0.0017(13)
C19 0.0155(17) 0.0200(18) 0.0213(18) -0.0008(14) -0.0037(14) -0.0003(13)
C20 0.0198(19) 0.0187(18) 0.035(2) 0.0014(16) -0.0085(16) -0.0025(14)
C21 0.0200(19) 0.026(2) 0.036(2) 0.0114(17) -0.0076(17) -0.0048(15)
C22 0.023(2) 0.033(2) 0.0212(19) 0.0087(16) -0.0040(16) -0.0054(16)
C23 0.0156(17) 0.028(2) 0.0208(18) -0.0006(15) -0.0040(14) -0.0007(14)
C24 0.0248(19) 0.0179(18) 0.0213(18) -0.0013(14) -0.0019(15) -0.0025(14)
C25 0.027(2) 0.040(2) 0.024(2) 0.0018(18) -0.0068(17) -0.0046(18)
C26 0.028(2) 0.034(2) 0.026(2) -0.0099(17) -0.0011(17) -0.0017(17)
C27 0.024(2) 0.035(2) 0.024(2) -0.0036(17) -0.0039(16) -0.0031(17)
C28 0.032(2) 0.043(3) 0.032(2) -0.011(2) -0.0024(19) 0.007(2)
C29 0.032(2) 0.058(3) 0.024(2) -0.009(2) -0.0040(18) 0.005(2)
C30 0.0160(17) 0.0197(17) 0.0171(17) 0.0005(13) -0.0024(14) 0.0010(13)
C31 0.0189(18) 0.0236(19) 0.0228(19) 0.0007(15) -0.0026(15) -0.0005(14)
C32 0.028(2) 0.027(2) 0.030(2) 0.0070(17) -0.0009(17) -0.0045(16)
C33 0.039(2) 0.038(2) 0.0191(19) 0.0110(17) -0.0010(18) -0.0036(19)
C34 0.037(2) 0.035(2) 0.0170(19) -0.0019(16) -0.0057(17) -0.0008(18)
C35 0.0196(18) 0.026(2) 0.0197(18) 0.0017(15) -0.0023(15) 0.0009(15)
C36 0.0203(18) 0.027(2) 0.0202(18) -0.0027(15) -0.0042(15) 0.0017(15)
C38 0.0234(19) 0.0198(18) 0.030(2) -0.0030(15) -0.0055(16) -0.0026(15)
C39 0.030(2) 0.026(2) 0.038(2) -0.0082(18) -0.0025(19) -0.0099(17)
C40 0.028(2) 0.038(2) 0.035(2) -0.0138(19) -0.0082(18) -0.0058(18)
C41 0.030(2) 0.034(2) 0.025(2) -0.0045(17) -0.0089(17) 0.0002(17)
C43 0.028(2) 0.022(2) 0.097(4) -0.013(2) -0.027(3) 0.0022(18)
C44 0.035(3) 0.024(2) 0.144(6) -0.024(3) -0.037(3) 0.006(2)
C45 0.024(2) 0.029(2) 0.070(3) -0.004(2) -0.012(2) 0.0046(18)
C46 0.021(2) 0.042(3) 0.040(3) -0.007(2) -0.0122(18) -0.0011(18)
C47 0.023(2) 0.034(2) 0.028(2) -0.0084(17) -0.0077(16) 0.0004(16)
C49 0.026(2) 0.0216(19) 0.0247(19) 0.0031(15) -0.0053(16) -0.0053(15)
C50 0.035(2) 0.035(2) 0.022(2) 0.0001(17) -0.0043(17) -0.0051(18)
C51 0.033(2) 0.033(2) 0.027(2) 0.0016(17) 0.0046(18) 0.0006(18)
C52 0.0183(19) 0.033(2) 0.031(2) 0.0057(17) 0.0014(16) -0.0048(16)
C53 0.0238(19) 0.0253(19) 0.0210(19) 0.0027(15) -0.0040(15) -0.0053(15)
N2 0.0191(15) 0.0185(15) 0.0174(15) -0.0001(12) -0.0048(12) -0.0007(12)
N5 0.0216(16) 0.0162(15) 0.0193(15) -0.0002(12) -0.0031(12) 0.0001(12)
N37 0.0197(15) 0.0207(16) 0.0194(15) -0.0028(12) -0.0039(12) -0.0024(12)
N42 0.0165(15) 0.0207(15) 0.0228(16) 0.0016(12) -0.0016(12) -0.0026(12)
N48 0.0203(15) 0.0178(15) 0.0187(15) 0.0013(12) -0.0011(12) -0.0016(12)
Ir1 0.01534(7) 0.01654(7) 0.01518(7) 0.00030(5) -0.00211(5) -0.00219(5)

loop_
_atom_type_symbol
_atom_type_description
_atom_type_scat_dispersion_real
_atom_type_scat_dispersion_imag
_atom_type_scat_source
C C 0.0033 0.0016 'International Tables Vol C Tables 4.2.6.8 and 6.1.1.4'
H H 0.0000 0.0000 'International Tables Vol C Tables 4.2.6.8 and 6.1.1.4'
N N 0.0061 0.0033 'International Tables Vol C Tables 4.2.6.8 and 6.1.1.4'
B B 0.0013 0.0007 'International Tables Vol C Tables 4.2.6.8 and 6.1.1.4'
F F 0.0171 0.0103 'International Tables Vol C Tables 4.2.6.8 and 6.1.1.4'
Ir Ir -1.4442 7.9887 'International Tables Vol C Tables 4.2.6.8 and 6.1.1.4'
Cl Cl 0.1484 0.1585 'International Tables Vol C Tables 4.2.6.8 and 6.1.1.4'

loop_
_geom_angle_atom_site_label_1
_geom_angle_atom_site_label_2
_geom_angle_atom_site_label_3
_geom_angle
_geom_angle_site_symmetry_1
_geom_angle_site_symmetry_3
Cl2A C98A Cl3 115.7(7) . .
Cl2A C98A H98A 108.4 . .
Cl3 C98A H98A 108.4 . .
Cl2A C98A H98B 108.4 . .
Cl3 C98A H98B 108.4 . .
H98A C98A H98B 107.4 . .
Cl2B C98B Cl3 122(2) . .
Cl2B C98B H98C 106.8 . .
Cl3 C98B H98C 106.8 . .
Cl2B C98B H98D 106.8 . .
Cl3 C98B H98D 106.8 . .
H98C C98B H98D 106.6 . .
Cl2B Cl2B C98B 133(2) 2_567 .
C99 Cl1 C99 64.4(7) . 2_566
Cl1 C99 Cl1 115.6(7) . 2_566
Cl1 C99 H99A 108.4 . .
Cl1 C99 H99A 108.4 2_566 .
Cl1 C99 H99B 108.4 . .
Cl1 C99 H99B 108.4 2_566 .
H99A C99 H99B 107.5 . .
F4A B1 F1 107.8(5) . .
F1 B1 F2B 123.9(6) . .
F4A B1 F3 120.3(6) . .
F1 B1 F3 111.3(4) . .
F2B B1 F3 108.4(5) . .
F4A B1 F2A 111.2(6) . .
F1 B1 F2A 99.4(5) . .
F3 B1 F2A 104.8(5) . .
F1 B1 F4B 100.5(5) . .
F2B B1 F4B 105.3(6) . .
F3 B1 F4B 105.3(5) . .
N2 C1 N5 102.5(3) . .
N2 C1 Ir1 126.0(2) . .
N5 C1 Ir1 130.5(3) . .
C4 C3 N2 106.8(3) . .
C4 C3 H3 126.6 . .
N2 C3 H3 126.6 . .
C3 C4 N5 106.8(3) . .
C3 C4 H4 126.6 . .
N5 C4 H4 126.6 . .
C7 C6 C11 123.0(3) . .
C7 C6 N5 119.5(3) . .
C11 C6 N5 117.2(3) . .
C8 C7 C6 117.0(4) . .
C8 C7 C12 120.6(4) . .
C6 C7 C12 122.3(3) . .
C9 C8 C7 120.9(4) . .
C9 C8 H8 119.6 . .
C7 C8 H8 119.6 . .
C8 C9 C10 121.0(4) . .
C8 C9 H9 119.5 . .
C10 C9 H9 119.5 . .
C9 C10 C11 121.2(4) . .
C9 C10 H10 119.4 . .
C11 C10 H10 119.4 . .
C10 C11 C6 116.7(4) . .
C10 C11 C15 121.2(4) . .
C6 C11 C15 122.0(3) . .
C7 C12 C14 112.9(4) . .
C7 C12 C13 110.7(3) . .
C14 C12 C13 108.9(3) . .
C7 C12 H12 108.1 . .
C14 C12 H12 108.1 . .
C13 C12 H12 108.1 . .
C12 C13 H13A 109.5 . .
C12 C13 H13B 109.5 . .
H13A C13 H13B 109.5 . .
C12 C13 H13C 109.5 . .
H13A C13 H13C 109.5 . .
H13B C13 H13C 109.5 . .
C12 C14 H14A 109.5 . .
C12 C14 H14B 109.5 . .
H14A C14 H14B 109.5 . .
C12 C14 H14C 109.5 . .
H14A C14 H14C 109.5 . .
H14B C14 H14C 109.5 . .
C11 C15 C17 113.6(4) . .
C11 C15 C16 111.9(3) . .
C17 C15 C16 108.5(4) . .
C11 C15 H15 107.5 . .
C17 C15 H15 107.5 . .
C16 C15 H15 107.5 . .
C15 C16 H16A 109.5 . .
C15 C16 H16B 109.5 . .
H16A C16 H16B 109.5 . .
C15 C16 H16C 109.5 . .
H16A C16 H16C 109.5 . .
H16B C16 H16C 109.5 . .
C15 C17 H17A 109.5 . .
C15 C17 H17B 109.5 . .
H17A C17 H17B 109.5 . .
C15 C17 H17C 109.5 . .
H17A C17 H17C 109.5 . .
H17B C17 H17C 109.5 . .
C19 C18 C23 122.9(3) . .
C19 C18 N2 119.2(3) . .
C23 C18 N2 117.6(3) . .
C20 C19 C18 117.5(3) . .
C20 C19 C24 120.3(3) . .
C18 C19 C24 122.0(3) . .
C21 C20 C19 120.7(4) . .
C21 C20 H20 119.7 . .
C19 C20 H20 119.7 . .
C22 C21 C20 120.7(4) . .
C22 C21 H21 119.6 . .
C20 C21 H21 119.6 . .
C21 C22 C23 120.7(4) . .
C21 C22 H22 119.7 . .
C23 C22 H22 119.7 . .
C22 C23 C18 117.3(3) . .
C22 C23 C27 120.0(3) . .
C18 C23 C27 122.6(3) . .
C19 C24 C26 113.5(3) . .
C19 C24 C25 109.4(3) . .
C26 C24 C25 110.4(3) . .
C19 C24 H24 107.7 . .
C26 C24 H24 107.7 . .
C25 C24 H24 107.7 . .
C24 C25 H25A 109.5 . .
C24 C25 H25B 109.5 . .
H25A C25 H25B 109.5 . .
C24 C25 H25C 109.5 . .
H25A C25 H25C 109.5 . .
H25B C25 H25C 109.5 . .
C24 C26 H26A 109.5 . .
C24 C26 H26B 109.5 . .
H26A C26 H26B 109.5 . .
C24 C26 H26C 109.5 . .
H26A C26 H26C 109.5 . .
H26B C26 H26C 109.5 . .
C23 C27 C28 110.6(3) . .
C23 C27 C29 113.3(4) . .
C28 C27 C29 110.0(4) . .
C23 C27 H27 107.6 . .
C28 C27 H27 107.6 . .
C29 C27 H27 107.6 . .
C27 C28 H28A 109.5 . .
C27 C28 H28B 109.5 . .
H28A C28 H28B 109.5 . .
C27 C28 H28C 109.5 . .
H28A C28 H28C 109.5 . .
H28B C28 H28C 109.5 . .
C27 C29 H29A 109.5 . .
C27 C29 H29B 109.5 . .
H29A C29 H29B 109.5 . .
C27 C29 H29C 109.5 . .
H29A C29 H29C 109.5 . .
H29B C29 H29C 109.5 . .
C31 C30 C35 116.7(3) . .
C31 C30 Ir1 126.5(3) . .
C35 C30 Ir1 115.0(3) . .
C32 C31 C30 121.9(4) . .
C32 C31 H31 119.1 . .
C30 C31 H31 119.1 . .
C31 C32 C33 120.8(4) . .
C31 C32 H32 119.6 . .
C33 C32 H32 119.6 . .
C34 C33 C32 118.8(4) . .
C34 C33 H33 120.6 . .
C32 C33 H33 120.6 . .
C33 C34 C35 120.7(4) . .
C33 C34 H34 119.6 . .
C35 C34 H34 119.6 . .
C34 C35 C30 120.9(4) . .
C34 C35 C36 122.0(4) . .
C30 C35 C36 117.0(3) . .
N37 C36 C41 120.4(4) . .
N37 C36 C35 114.9(3) . .
C41 C36 C35 124.6(4) . .
N37 C38 C39 122.7(4) . .
N37 C38 H38 118.7 . .
C39 C38 H38 118.7 . .
C40 C39 C38 118.5(4) . .
C40 C39 H39 120.7 . .
C38 C39 H39 120.7 . .
C41 C40 C39 119.5(4) . .
C41 C40 H40 120.3 . .
C39 C40 H40 120.3 . .
C40 C41 C36 120.0(4) . .
C40 C41 H41 120.0 . .
C36 C41 H41 120.0 . .
N42 C43 C44 123.6(4) . .
N42 C43 H43 118.2 . .
C44 C43 H43 118.2 . .
C45 C44 C43 119.2(4) . .
C45 C44 H44 120.4 . .
C43 C44 H44 120.4 . .
C46 C45 C44 118.0(4) . .
C46 C45 H45 121.0 . .
C44 C45 H45 121.0 . .
C45 C46 C47 120.1(4) . .
C45 C46 H46 120.0 . .
C47 C46 H46 120.0 . .
N42 C47 C46 122.3(4) . .
N42 C47 H47 118.8 . .
C46 C47 H47 118.8 . .
N48 C49 C50 123.4(4) . .
N48 C49 H49 118.3 . .
C50 C49 H49 118.3 . .
C49 C50 C51 119.6(4) . .
C49 C50 H50 120.2 . .
C51 C50 H50 120.2 . .
C50 C51 C52 118.0(4) . .
C50 C51 H51 121.0 . .
C52 C51 H51 121.0 . .
C51 C52 C53 119.2(4) . .
C51 C52 H52 120.4 . .
C53 C52 H52 120.4 . .
N48 C53 C52 123.3(4) . .
N48 C53 H53 118.3 . .
C52 C53 H53 118.3 . .
C1 N2 C3 111.8(3) . .
C1 N2 C18 128.2(3) . .
C3 N2 C18 119.6(3) . .
C1 N5 C4 112.1(3) . .
C1 N5 C6 127.6(3) . .
C4 N5 C6 119.5(3) . .
C38 N37 C36 118.9(3) . .
C38 N37 Ir1 127.9(3) . .
C36 N37 Ir1 112.6(2) . .
C47 N42 C43 116.7(3) . .
C47 N42 Ir1 126.0(3) . .
C43 N42 Ir1 117.2(3) . .
C53 N48 C49 116.3(3) . .
C53 N48 Ir1 120.6(2) . .
C49 N48 Ir1 119.6(2) . .
C30 Ir1 C1 99.60(14) . .
C30 Ir1 N42 82.93(13) . .
C1 Ir1 N42 168.91(12) . .
C30 Ir1 N37 79.42(13) . .
C1 Ir1 N37 101.11(13) . .
N42 Ir1 N37 89.96(12) . .
C30 Ir1 N48 164.74(12) . .
C1 Ir1 N48 95.37(12) . .
N42 Ir1 N48 81.81(11) . .
N37 Ir1 N48 100.63(12) . .
C30 Ir1 H1 93.8(14) . .
C1 Ir1 H1 80.9(14) . .
N42 Ir1 H1 88.1(14) . .
N37 Ir1 H1 173.1(14) . .
N48 Ir1 H1 85.7(14) . .

loop_
_geom_bond_atom_site_label_1
_geom_bond_atom_site_label_2
_geom_bond_distance
_geom_bond_site_symmetry_2
F2A B1 1.436(8) .
F4A B1 1.338(8) .
F2B B1 1.360(7) .
F4B B1 1.463(8) .
C98A Cl2A 1.673(11) .
C98A Cl3 1.701(9) .
C98A H98A 0.9900 .
C98A H98B 0.9900 .
C98B Cl2B 1.661(18) .
C98B Cl3 1.673(17) .
C98B H98C 0.9900 .
C98B H98D 0.9900 .
Cl2B Cl2B 1.01(4) 2_567
Cl1 C99 1.645(13) .
Cl1 C99 1.808(13) 2_566
C99 Cl1 1.808(12) 2_566
C99 H99A 0.9900 .
C99 H99B 0.9900 .
B1 F1 1.358(6) .
B1 F3 1.371(6) .
C1 N2 1.375(4) .
C1 N5 1.376(4) .
C1 Ir1 2.019(4) .
C3 C4 1.340(5) .
C3 N2 1.393(4) .
C3 H3 0.9500 .
C4 N5 1.386(5) .
C4 H4 0.9500 .
C6 C7 1.403(5) .
C6 C11 1.408(5) .
C6 N5 1.447(5) .
C7 C8 1.398(6) .
C7 C12 1.523(6) .
C8 C9 1.371(6) .
C8 H8 0.9500 .
C9 C10 1.379(6) .
C9 H9 0.9500 .
C10 C11 1.390(6) .
C10 H10 0.9500 .
C11 C15 1.516(6) .
C12 C14 1.535(6) .
C12 C13 1.537(6) .
C12 H12 1.0000 .
C13 H13A 0.9800 .
C13 H13B 0.9800 .
C13 H13C 0.9800 .
C14 H14A 0.9800 .
C14 H14B 0.9800 .
C14 H14C 0.9800 .
C15 C17 1.530(6) .
C15 C16 1.534(6) .
C15 H15 1.0000 .
C16 H16A 0.9800 .
C16 H16B 0.9800 .
C16 H16C 0.9800 .
C17 H17A 0.9800 .
C17 H17B 0.9800 .
C17 H17C 0.9800 .
C18 C19 1.397(5) .
C18 C23 1.400(5) .
C18 N2 1.440(5) .
C19 C20 1.397(5) .
C19 C24 1.514(5) .
C20 C21 1.384(6) .
C20 H20 0.9500 .
C21 C22 1.384(6) .
C21 H21 0.9500 .
C22 C23 1.398(5) .
C22 H22 0.9500 .
C23 C27 1.527(5) .
C24 C26 1.522(5) .
C24 C25 1.532(5) .
C24 H24 1.0000 .
C25 H25A 0.9800 .
C25 H25B 0.9800 .
C25 H25C 0.9800 .
C26 H26A 0.9800 .
C26 H26B 0.9800 .
C26 H26C 0.9800 .
C27 C28 1.528(6) .
C27 C29 1.532(6) .
C27 H27 1.0000 .
C28 H28A 0.9800 .
C28 H28B 0.9800 .
C28 H28C 0.9800 .
C29 H29A 0.9800 .
C29 H29B 0.9800 .
C29 H29C 0.9800 .
C30 C31 1.398(5) .
C30 C35 1.421(5) .
C30 Ir1 2.017(3) .
C31 C32 1.383(5) .
C31 H31 0.9500 .
C32 C33 1.391(6) .
C32 H32 0.9500 .
C33 C34 1.386(6) .
C33 H33 0.9500 .
C34 C35 1.395(5) .
C34 H34 0.9500 .
C35 C36 1.468(5) .
C36 N37 1.367(5) .
C36 C41 1.392(5) .
C38 N37 1.341(5) .
C38 C39 1.388(5) .
C38 H38 0.9500 .
C39 C40 1.380(6) .
C39 H39 0.9500 .
C40 C41 1.376(6) .
C40 H40 0.9500 .
C41 H41 0.9500 .
C43 N42 1.339(5) .
C43 C44 1.378(6) .
C43 H43 0.9500 .
C44 C45 1.373(7) .
C44 H44 0.9500 .
C45 C46 1.359(6) .
C45 H45 0.9500 .
C46 C47 1.394(6) .
C46 H46 0.9500 .
C47 N42 1.336(5) .
C47 H47 0.9500 .
C49 N48 1.350(5) .
C49 C50 1.372(6) .
C49 H49 0.9500 .
C50 C51 1.379(6) .
C50 H50 0.9500 .
C51 C52 1.380(6) .
C51 H51 0.9500 .
C52 C53 1.383(5) .
C52 H52 0.9500 .
C53 N48 1.346(5) .
C53 H53 0.9500 .
N37 Ir1 2.186(3) .
N42 Ir1 2.138(3) .
N48 Ir1 2.194(3) .
Ir1 H1 1.589(18) .
